data_2232610
loop_
_publ_author_name
'Buvaneswari, Manickam'
'Kalaivani, Doraisamyraja'

_publ_section_title
;
 <i>N</i>,<i>N</i>-Diethylanilinium
 2,4-dioxo-5-(2,4,6-trinitrophenyl)-1,2,3,4-tetrahydropyrimidin-6-olate
;
_journal_coeditor_code BV2193
_journal_issue 12
_journal_name_full 'Acta Crystallographica Section E'
_journal_page_first o3452
_journal_paper_doi 10.1107/S1600536811049506
_journal_volume 67
_journal_year 2011
_chemical_formula_iupac 'C10 H16 N +, C10 H4 N5 O9 -'
_chemical_formula_moiety 'C10 H16 N +, C10 H4 N5 O9 -'
_chemical_formula_sum 'C20 H20 N6 O9'
_chemical_formula_weight 488.42
_chemical_name_systematic
;
<i>N</i>,<i>N</i>-Diethylanilinium
2,4-dioxo-5-(2,4,6-trinitrophenyl)-1,2,3,4-tetrahydropyrimidin-6-olate
;
_space_group_IT_number 14
_symmetry_cell_setting monoclinic
_symmetry_space_group_name_Hall '-P 2ybc'
_symmetry_space_group_name_H-M 'P 1 21/c 1'
_atom_sites_solution_hydrogens geom
_atom_sites_solution_primary direct
_atom_sites_solution_secondary difmap
_audit_creation_method SHELXL-97
_cell_angle_alpha 90.00
_cell_angle_beta 110.272(2)
_cell_angle_gamma 90.00
_cell_formula_units_Z 4
_cell_length_a 17.1903(7)
_cell_length_b 10.3925(5)
_cell_length_c 13.3613(5)
_cell_measurement_reflns_used 5399
_cell_measurement_temperature 293(2)
_cell_measurement_theta_max 23.5
_cell_measurement_theta_min 2.4
_cell_volume 2239.14(17)
_computing_cell_refinement 'APEX2 and SAINT (Bruker, 2004)'
_computing_data_collection 'APEX2 (Bruker, 2004)'
_computing_data_reduction 'SAINT and XPREP (Bruker, 2004)'
_computing_molecular_graphics
;
ORTEP-3 (Farrugia, 1997) and Mercury (Macrae <i>et al.</i>,
2008)
;
_computing_publication_material 'SHELXL97 (Sheldrick, 2008)'
_computing_structure_refinement 'SHELXL97 (Sheldrick, 2008)'
_computing_structure_solution 'SHELXS97 (Sheldrick, 2008)'
_diffrn_ambient_temperature 293(2)
_diffrn_measured_fraction_theta_full 0.998
_diffrn_measured_fraction_theta_max 0.998
_diffrn_measurement_device_type 'Bruker Kappa APEXII CCD'
_diffrn_measurement_method '\w and \f scan'
_diffrn_radiation_monochromator graphite
_diffrn_radiation_source 'fine-focus sealed tube'
_diffrn_radiation_type MoK\a
_diffrn_radiation_wavelength 0.71073
_diffrn_reflns_av_R_equivalents 0.0000
_diffrn_reflns_av_sigmaI/netI 0.0260
_diffrn_reflns_limit_h_max 18
_diffrn_reflns_limit_h_min -19
_diffrn_reflns_limit_k_max 11
_diffrn_reflns_limit_k_min 0
_diffrn_reflns_limit_l_max 15
_diffrn_reflns_limit_l_min 0
_diffrn_reflns_number 3550
_diffrn_reflns_theta_full 24.11
_diffrn_reflns_theta_max 24.11
_diffrn_reflns_theta_min 2.33
_diffrn_standards_decay_% 0
_exptl_absorpt_coefficient_mu 0.117
_exptl_absorpt_correction_T_max 0.962
_exptl_absorpt_correction_T_min 0.923
_exptl_absorpt_correction_type multi-scan
_exptl_absorpt_process_details '(SADABS; Sheldrick, 2001)'
_exptl_crystal_colour red
_exptl_crystal_density_diffrn 1.449
_exptl_crystal_density_method 'not measured'
_exptl_crystal_description block
_exptl_crystal_F_000 1016
_exptl_crystal_size_max 0.30
_exptl_crystal_size_mid 0.20
_exptl_crystal_size_min 0.20
_refine_diff_density_max 0.197
_refine_diff_density_min -0.167
_refine_ls_extinction_coef 0.0039(11)
_refine_ls_extinction_method none
_refine_ls_goodness_of_fit_ref 1.032
_refine_ls_hydrogen_treatment constr
_refine_ls_matrix_type full
_refine_ls_number_parameters 337
_refine_ls_number_reflns 3550
_refine_ls_number_restraints 9
_refine_ls_restrained_S_all 1.035
_refine_ls_R_factor_all 0.0533
_refine_ls_R_factor_gt 0.0382
_refine_ls_shift/su_max 0.000
_refine_ls_shift/su_mean 0.000
_refine_ls_structure_factor_coef Fsqd
_refine_ls_weighting_details 'calc w=1/[\s^2^(Fo^2^)+(0.0501P)^2^+0.6573P] where P=(Fo^2^+2Fc^2^)/3'
_refine_ls_weighting_scheme calc
_refine_ls_wR_factor_gt 0.0948
_refine_ls_wR_factor_ref 0.1053
_reflns_number_gt 2763
_reflns_number_total 3550
_reflns_threshold_expression I>2sigma(I)
_cod_data_source_file bv2193.cif
_cod_data_source_block I
_cod_original_cell_volume 2239.14(16)
_cod_original_sg_symbol_H-M 'P 21/c'
_cod_database_code 2232610
_cod_database_fobs_code 2232610

loop_
_symmetry_equiv_pos_as_xyz
'x, y, z'
'-x, y+1/2, -z+1/2'
'-x, -y, -z'
'x, -y-1/2, z-1/2'

loop_
_atom_site_type_symbol
_atom_site_label
_atom_site_fract_x
_atom_site_fract_y
_atom_site_fract_z
_atom_site_U_iso_or_equiv
_atom_site_adp_type
_atom_site_calc_flag
_atom_site_refinement_flags
_atom_site_occupancy
_atom_site_symmetry_multiplicity
_atom_site_disorder_assembly
_atom_site_disorder_group
O O1 0.55484(7) 0.34991(11) 0.49281(10) 0.0450(3) Uani d . 1 1 . .
O O2 0.29232(6) 0.41484(10) 0.48379(9) 0.0409(3) Uani d . 1 1 . .
O O3 0.40988(7) 0.00160(10) 0.53210(10) 0.0440(3) Uani d . 1 1 . .
O O4 0.21699(8) 0.20296(15) 0.31509(10) 0.0606(4) Uani d . 1 1 . .
O O5 0.11256(9) 0.30015(17) 0.33237(13) 0.0803(5) Uani d . 1 1 . .
O O6 0.00042(9) 0.10375(17) 0.58155(14) 0.0813(5) Uani d . 1 1 . .
O O7 0.07485(10) -0.03877(17) 0.68980(15) 0.0881(5) Uani d . 1 1 . .
O O8 0.37537(10) -0.03623(15) 0.75870(11) 0.0737(4) Uani d . 1 1 . .
O O9 0.41237(9) 0.15682(15) 0.73996(11) 0.0692(4) Uani d . 1 1 . .
N N1 0.42299(7) 0.37873(12) 0.48839(10) 0.0361(3) Uani d . 1 1 . .
H H1A 0.4271 0.4600 0.4792 0.043 Uiso calc R 1 1 . .
N N2 0.47941(8) 0.17627(12) 0.50602(11) 0.0359(3) Uani d . 1 1 . .
H H2A 0.5187 0.1261 0.5042 0.043 Uiso calc R 1 1 . .
N N3 0.17306(9) 0.23115(15) 0.36562(12) 0.0484(4) Uani d . 1 1 . .
N N4 0.06518(11) 0.04642(19) 0.62447(15) 0.0641(5) Uani d . 1 1 . .
N N5 0.36317(10) 0.06897(16) 0.71637(11) 0.0505(4) Uani d . 1 1 . .
C C1 0.34912(9) 0.33433(15) 0.49459(12) 0.0321(4) Uani d . 1 1 . .
C C2 0.34512(9) 0.20346(15) 0.51552(12) 0.0317(4) Uani d . 1 1 . .
C C3 0.41044(9) 0.11993(15) 0.51931(12) 0.0332(4) Uani d . 1 1 . .
C C4 0.48971(9) 0.30453(15) 0.49560(13) 0.0336(4) Uani d . 1 1 . .
C C5 0.27378(9) 0.15512(14) 0.53912(13) 0.0327(4) Uani d . 1 1 . .
C C6 0.19142(9) 0.17548(16) 0.47270(13) 0.0376(4) Uani d . 1 1 . .
C C7 0.12349(10) 0.14351(18) 0.49944(15) 0.0472(5) Uani d . 1 1 . .
H H7 0.0701 0.1631 0.4542 0.057 Uiso calc R 1 1 . .
C C8 0.13670(11) 0.08212(18) 0.59447(15) 0.0478(5) Uani d . 1 1 . .
C C9 0.21488(11) 0.05304(17) 0.66264(14) 0.0465(4) Uani d . 1 1 . .
H H9 0.2229 0.0089 0.7260 0.056 Uiso calc R 1 1 . .
C C10 0.28116(10) 0.09117(16) 0.63455(13) 0.0386(4) Uani d . 1 1 . .
C C11 0.17516(17) 0.6686(3) 0.6939(2) 0.0944(8) Uani d . 1 1 A .
H H11 0.2048 0.7429 0.7222 0.113 Uiso calc R 1 1 . .
C C12 0.10144(18) 0.6418(3) 0.7087(2) 0.1087(10) Uani d . 1 1 . .
H H12 0.0811 0.6995 0.7468 0.130 Uiso calc R 1 1 . .
C C13 0.05792(17) 0.5336(3) 0.6692(2) 0.0902(8) Uani d . 1 1 . .
H H13 0.0093 0.5154 0.6822 0.108 Uiso calc R 1 1 . .
C C14 0.08618(15) 0.4522(3) 0.6104(2) 0.0843(7) Uani d . 1 1 . .
H H14 0.0561 0.3786 0.5813 0.101 Uiso calc R 1 1 . .
C C15 0.15923(13) 0.4777(2) 0.59356(18) 0.0665(6) Uani d . 1 1 A .
H H15 0.1779 0.4218 0.5524 0.080 Uiso calc R 1 1 . .
C C16 0.20396(9) 0.58369(19) 0.63669(15) 0.0555(5) Uani d D 1 1 . .
N N6A 0.28140(9) 0.6169(2) 0.61581(18) 0.0508(7) Uani d PD 0.737(2) 1 A 1
H H6AA 0.2861 0.5546 0.5703 0.061 Uiso calc PR 0.737(2) 1 A 1
C C17A 0.36242(16) 0.6089(3) 0.7110(2) 0.0598(8) Uani d PD 0.737(2) 1 A 1
H H17A 0.4083 0.6324 0.6882 0.072 Uiso calc PR 0.737(2) 1 A 1
H H17B 0.3607 0.6698 0.7652 0.072 Uiso calc PR 0.737(2) 1 A 1
C C18A 0.3765(2) 0.4769(4) 0.7577(2) 0.0781(10) Uani d PD 0.737(2) 1 A 1
H H18A 0.4310 0.4720 0.8107 0.117 Uiso calc PR 0.737(2) 1 A 1
H H18B 0.3718 0.4153 0.7024 0.117 Uiso calc PR 0.737(2) 1 A 1
H H18C 0.3359 0.4586 0.7901 0.117 Uiso calc PR 0.737(2) 1 A 1
C C19A 0.2816(2) 0.7424(3) 0.5574(3) 0.0638(9) Uani d PD 0.737(2) 1 A 1
H H19A 0.2816 0.8141 0.6039 0.077 Uiso calc PR 0.737(2) 1 A 1
H H19B 0.3320 0.7475 0.5403 0.077 Uiso calc PR 0.737(2) 1 A 1
C C20A 0.2099(3) 0.7533(5) 0.4591(4) 0.1084(14) Uani d PD 0.737(2) 1 A 1
H H20A 0.2135 0.8320 0.4233 0.163 Uiso calc PR 0.737(2) 1 A 1
H H20B 0.1600 0.7534 0.4760 0.163 Uiso calc PR 0.737(2) 1 A 1
H H20C 0.2091 0.6817 0.4134 0.163 Uiso calc PR 0.737(2) 1 A 1
N N6B 0.28886(16) 0.5796(9) 0.6304(5) 0.0508(7) Uani d PD 0.263(2) 1 A 2
H H6BA 0.2935 0.5249 0.5795 0.061 Uiso calc PR 0.263(2) 1 A 2
C C17B 0.3394(5) 0.5389(10) 0.7432(6) 0.0598(8) Uani d PD 0.263(2) 1 A 2
H H17C 0.3420 0.6074 0.7936 0.072 Uiso calc PR 0.263(2) 1 A 2
H H17D 0.3159 0.4628 0.7638 0.072 Uiso calc PR 0.263(2) 1 A 2
C C18B 0.4219(5) 0.5117(11) 0.7381(7) 0.0781(10) Uani d PD 0.263(2) 1 A 2
H H18D 0.4552 0.4690 0.8023 0.117 Uiso calc PR 0.263(2) 1 A 2
H H18E 0.4480 0.5911 0.7307 0.117 Uiso calc PR 0.263(2) 1 A 2
H H18F 0.4163 0.4575 0.6778 0.117 Uiso calc PR 0.263(2) 1 A 2
C C19B 0.2941(7) 0.7145(10) 0.6051(8) 0.0638(9) Uani d PD 0.263(2) 1 A 2
H H19C 0.3516 0.7369 0.6184 0.077 Uiso calc PR 0.263(2) 1 A 2
H H19D 0.2743 0.7669 0.6514 0.077 Uiso calc PR 0.263(2) 1 A 2
C C20B 0.2441(10) 0.7433(17) 0.4914(12) 0.1084(14) Uani d PD 0.263(2) 1 A 2
H H20D 0.2631 0.8222 0.4705 0.163 Uiso calc PR 0.263(2) 1 A 2
H H20E 0.1867 0.7518 0.4840 0.163 Uiso calc PR 0.263(2) 1 A 2
H H20F 0.2502 0.6745 0.4468 0.163 Uiso calc PR 0.263(2) 1 A 2

loop_
_atom_site_aniso_label
_atom_site_aniso_U_11
_atom_site_aniso_U_22
_atom_site_aniso_U_33
_atom_site_aniso_U_12
_atom_site_aniso_U_13
_atom_site_aniso_U_23
O1 0.0372(6) 0.0335(6) 0.0746(8) -0.0036(5) 0.0323(6) -0.0024(6)
O2 0.0355(6) 0.0302(6) 0.0627(7) 0.0057(5) 0.0241(5) -0.0005(5)
O3 0.0436(6) 0.0261(6) 0.0720(8) 0.0025(5) 0.0322(6) 0.0053(6)
O4 0.0579(8) 0.0797(10) 0.0482(7) 0.0027(7) 0.0235(6) 0.0003(7)
O5 0.0564(8) 0.0960(12) 0.0855(10) 0.0309(8) 0.0208(8) 0.0313(9)
O6 0.0544(8) 0.0975(12) 0.1116(12) -0.0154(9) 0.0535(8) -0.0263(10)
O7 0.1076(11) 0.0718(11) 0.1226(12) -0.0225(9) 0.0878(10) -0.0006(10)
O8 0.0922(11) 0.0574(9) 0.0622(9) 0.0063(8) 0.0150(8) 0.0182(8)
O9 0.0671(9) 0.0756(10) 0.0556(8) -0.0225(8) 0.0096(7) 0.0040(7)
N1 0.0354(7) 0.0232(7) 0.0567(8) 0.0000(6) 0.0248(6) 0.0023(6)
N2 0.0313(7) 0.0268(7) 0.0563(8) 0.0036(6) 0.0236(6) 0.0000(6)
N3 0.0389(8) 0.0511(10) 0.0536(9) -0.0006(7) 0.0138(7) 0.0033(8)
N4 0.0679(11) 0.0595(11) 0.0883(12) -0.0223(9) 0.0566(9) -0.0235(10)
N5 0.0605(10) 0.0497(10) 0.0437(8) -0.0040(8) 0.0213(7) 0.0023(8)
C1 0.0316(8) 0.0305(9) 0.0387(8) -0.0003(7) 0.0180(6) -0.0021(7)
C2 0.0300(8) 0.0283(8) 0.0409(8) 0.0002(7) 0.0175(6) -0.0010(7)
C3 0.0328(8) 0.0292(9) 0.0415(8) -0.0015(7) 0.0179(7) 0.0001(7)
C4 0.0341(8) 0.0286(9) 0.0435(9) -0.0013(7) 0.0201(7) -0.0019(7)
C5 0.0363(8) 0.0230(8) 0.0451(9) -0.0019(7) 0.0221(7) -0.0055(7)
C6 0.0358(9) 0.0333(9) 0.0485(9) -0.0016(7) 0.0208(7) -0.0025(7)
C7 0.0354(9) 0.0438(11) 0.0681(12) -0.0048(8) 0.0250(8) -0.0088(9)
C8 0.0490(10) 0.0422(11) 0.0682(11) -0.0136(8) 0.0406(9) -0.0126(9)
C9 0.0634(11) 0.0361(10) 0.0535(10) -0.0092(9) 0.0371(9) -0.0032(8)
C10 0.0439(9) 0.0325(9) 0.0444(9) -0.0031(8) 0.0218(7) -0.0027(7)
C11 0.1104(17) 0.0874(18) 0.1162(19) -0.0050(15) 0.0782(16) -0.0365(15)
C12 0.129(2) 0.108(2) 0.132(2) 0.0100(19) 0.0998(18) -0.0271(18)
C13 0.0945(16) 0.0876(19) 0.120(2) 0.0151(16) 0.0767(15) 0.0126(16)
C14 0.0768(15) 0.0693(16) 0.123(2) 0.0049(13) 0.0556(15) -0.0040(15)
C15 0.0652(13) 0.0612(14) 0.0858(14) 0.0126(11) 0.0423(11) -0.0077(12)
C16 0.0614(12) 0.0582(13) 0.0528(11) 0.0163(10) 0.0274(9) -0.0032(10)
N6A 0.0481(9) 0.0417(18) 0.0603(11) 0.0222(9) 0.0158(8) -0.0099(11)
C17A 0.0508(15) 0.066(2) 0.0615(16) -0.0104(14) 0.0186(12) -0.0075(14)
C18A 0.083(3) 0.088(2) 0.0538(17) 0.006(2) 0.0123(16) 0.0138(16)
C19A 0.0846(17) 0.0416(17) 0.089(3) 0.0056(15) 0.0606(19) 0.0075(17)
C20A 0.116(4) 0.103(3) 0.104(3) 0.038(3) 0.035(3) 0.049(2)
N6B 0.0481(9) 0.0417(18) 0.0603(11) 0.0222(9) 0.0158(8) -0.0099(11)
C17B 0.0508(15) 0.066(2) 0.0615(16) -0.0104(14) 0.0186(12) -0.0075(14)
C18B 0.083(3) 0.088(2) 0.0538(17) 0.006(2) 0.0123(16) 0.0138(16)
C19B 0.0846(17) 0.0416(17) 0.089(3) 0.0056(15) 0.0606(19) 0.0075(17)
C20B 0.116(4) 0.103(3) 0.104(3) 0.038(3) 0.035(3) 0.049(2)

loop_
_atom_type_symbol
_atom_type_description
_atom_type_scat_dispersion_real
_atom_type_scat_dispersion_imag
_atom_type_scat_source
C C 0.0033 0.0016 'International Tables Vol C Tables 4.2.6.8 and 6.1.1.4'
H H 0.0000 0.0000 'International Tables Vol C Tables 4.2.6.8 and 6.1.1.4'
N N 0.0061 0.0033 'International Tables Vol C Tables 4.2.6.8 and 6.1.1.4'
O O 0.0106 0.0060 'International Tables Vol C Tables 4.2.6.8 and 6.1.1.4'

loop_
_geom_angle_atom_site_label_1
_geom_angle_atom_site_label_2
_geom_angle_atom_site_label_3
_geom_angle
C4 N1 C1 125.32(13)
C4 N1 H1A 117.3
C1 N1 H1A 117.3
C4 N2 C3 125.07(13)
C4 N2 H2A 117.5
C3 N2 H2A 117.5
O4 N3 O5 124.05(17)
O4 N3 C6 118.80(14)
O5 N3 C6 117.11(16)
O7 N4 O6 124.83(18)
O7 N4 C8 117.53(18)
O6 N4 C8 117.64(19)
O9 N5 O8 124.43(16)
O9 N5 C10 118.58(15)
O8 N5 C10 116.93(16)
O2 C1 N1 117.73(14)
O2 C1 C2 125.62(14)
N1 C1 C2 116.63(13)
C1 C2 C3 120.99(14)
C1 C2 C5 118.89(13)
C3 C2 C5 120.04(14)
O3 C3 N2 118.88(14)
O3 C3 C2 124.89(14)
N2 C3 C2 116.22(14)
O1 C4 N1 122.47(15)
O1 C4 N2 122.20(14)
N1 C4 N2 115.33(13)
C6 C5 C10 113.57(14)
C6 C5 C2 123.50(14)
C10 C5 C2 122.79(14)
C7 C6 C5 124.14(16)
C7 C6 N3 115.60(14)
C5 C6 N3 120.24(14)
C8 C7 C6 118.10(16)
C8 C7 H7 120.9
C6 C7 H7 120.9
C7 C8 C9 121.94(16)
C7 C8 N4 119.10(17)
C9 C8 N4 118.97(18)
C8 C9 C10 117.99(17)
C8 C9 H9 121.0
C10 C9 H9 121.0
C9 C10 C5 124.14(16)
C9 C10 N5 115.01(15)
C5 C10 N5 120.69(15)
C16 C11 C12 118.6(3)
C16 C11 H11 120.7
C12 C11 H11 120.7
C13 C12 C11 121.6(2)
C13 C12 H12 119.2
C11 C12 H12 119.2
C12 C13 C14 119.0(2)
C12 C13 H13 120.5
C14 C13 H13 120.5
C13 C14 C15 120.4(3)
C13 C14 H14 119.8
C15 C14 H14 119.8
C16 C15 C14 120.2(2)
C16 C15 H15 119.9
C14 C15 H15 119.9
C15 C16 C11 120.07(19)
C15 C16 N6B 112.1(4)
C11 C16 N6B 126.9(4)
C15 C16 N6A 121.40(18)
C11 C16 N6A 118.3(2)
N6B C16 N6A 16.7(3)
C16 N6A C19A 117.10(19)
C16 N6A C17A 116.53(19)
C19A N6A C17A 108.1(2)
C16 N6A H6AA 104.5
C19A N6A H6AA 104.5
C17A N6A H6AA 104.5
C18A C17A N6A 111.6(2)
C18A C17A H17A 109.3
N6A C17A H17A 109.3
C18A C17A H17B 109.3
N6A C17A H17B 109.3
H17A C17A H17B 108.0
C20A C19A N6A 112.1(3)
C20A C19A H19A 109.2
N6A C19A H19A 109.2
C20A C19A H19B 109.2
N6A C19A H19B 109.2
H19A C19A H19B 107.9
C19B N6B C16 97.3(6)
C19B N6B C17B 116.1(7)
C16 N6B C17B 100.7(4)
C19B N6B H6BA 113.6
C16 N6B H6BA 113.6
C17B N6B H6BA 113.6
C18B C17B N6B 103.7(6)
C18B C17B H17C 111.0
N6B C17B H17C 111.0
C18B C17B H17D 111.0
N6B C17B H17D 111.0
H17C C17B H17D 109.0
C17B C18B H18D 109.5
C17B C18B H18E 109.5
H18D C18B H18E 109.5
C17B C18B H18F 109.5
H18D C18B H18F 109.5
H18E C18B H18F 109.5
N6B C19B C20B 111.7(10)
N6B C19B H19C 109.3
C20B C19B H19C 109.3
N6B C19B H19D 109.3
C20B C19B H19D 109.3
H19C C19B H19D 107.9
C19B C20B H20D 109.5
C19B C20B H20E 109.5
H20D C20B H20E 109.5
C19B C20B H20F 109.5
H20D C20B H20F 109.5
H20E C20B H20F 109.5

loop_
_geom_bond_atom_site_label_1
_geom_bond_atom_site_label_2
_geom_bond_distance
O1 C4 1.2273(18)
O2 C1 1.2556(18)
O3 C3 1.2420(19)
O4 N3 1.2104(19)
O5 N3 1.2137(19)
O6 N4 1.217(2)
O7 N4 1.214(2)
O8 N5 1.215(2)
O9 N5 1.210(2)
N1 C4 1.357(2)
N1 C1 1.3804(19)
N1 H1A 0.8600
N2 C4 1.358(2)
N2 C3 1.388(2)
N2 H2A 0.8600
N3 C6 1.473(2)
N4 C8 1.467(2)
N5 C10 1.472(2)
C1 C2 1.395(2)
C2 C3 1.406(2)
C2 C5 1.457(2)
C5 C6 1.402(2)
C5 C10 1.404(2)
C6 C7 1.375(2)
C7 C8 1.368(3)
C7 H7 0.9300
C8 C9 1.371(3)
C9 C10 1.376(2)
C9 H9 0.9300
C11 C16 1.367(3)
C11 C12 1.377(4)
C11 H11 0.9300
C12 C13 1.352(4)
C12 H12 0.9300
C13 C14 1.354(4)
C13 H13 0.9300
C14 C15 1.376(3)
C14 H14 0.9300
C15 C16 1.353(3)
C15 H15 0.9300
C16 N6B 1.4915(17)
C16 N6A 1.4921(16)
N6A C19A 1.521(4)
N6A C17A 1.528(3)
N6A H6AA 0.9100
C17A C18A 1.491(4)
C17A H17A 0.9700
C17A H17B 0.9700
C18A H18A 0.9600
C18A H18B 0.9600
C18A H18C 0.9600
C19A C20A 1.462(5)
C19A H19A 0.9700
C19A H19B 0.9700
C20A H20A 0.9600
C20A H20B 0.9600
C20A H20C 0.9600
N6B C19B 1.452(11)
N6B C17B 1.516(10)
N6B H6BA 0.9100
C17B C18B 1.471(11)
C17B H17C 0.9700
C17B H17D 0.9700
C18B H18D 0.9600
C18B H18E 0.9600
C18B H18F 0.9600
C19B C20B 1.493(13)
C19B H19C 0.9700
C19B H19D 0.9700
C20B H20D 0.9600
C20B H20E 0.9600
C20B H20F 0.9600

loop_
_geom_hbond_atom_site_label_D
_geom_hbond_atom_site_label_H
_geom_hbond_atom_site_label_A
_geom_hbond_site_symmetry_A
_geom_hbond_distance_DH
_geom_hbond_distance_HA
_geom_hbond_distance_DA
_geom_hbond_angle_DHA
N1 H1A O1 3_666 0.86 2.01 2.8451(18) 162.1
N2 H2A O3 3_656 0.86 1.98 2.8230(16) 166.7
N6A H6AA O2 . 0.91 1.88 2.790(3) 174.7
N6B H6BA O2 . 0.91 1.71 2.617(8) 173.8

loop_
_geom_torsion_atom_site_label_1
_geom_torsion_atom_site_label_2
_geom_torsion_atom_site_label_3
_geom_torsion_atom_site_label_4
_geom_torsion
C4 N1 C1 O2 -178.27(14)
C4 N1 C1 C2 3.5(2)
O2 C1 C2 C3 175.83(15)
N1 C1 C2 C3 -6.1(2)
O2 C1 C2 C5 -7.4(2)
N1 C1 C2 C5 170.69(13)
C4 N2 C3 O3 -177.23(15)
C4 N2 C3 C2 3.7(2)
C1 C2 C3 O3 -176.19(15)
C5 C2 C3 O3 7.0(2)
C1 C2 C3 N2 2.8(2)
C5 C2 C3 N2 -173.94(13)
C1 N1 C4 O1 -177.69(15)
C1 N1 C4 N2 2.4(2)
C3 N2 C4 O1 173.89(15)
C3 N2 C4 N1 -6.2(2)
C1 C2 C5 C6 53.8(2)
C3 C2 C5 C6 -129.40(17)
C1 C2 C5 C10 -121.69(17)
C3 C2 C5 C10 55.2(2)
C10 C5 C6 C7 3.6(2)
C2 C5 C6 C7 -172.22(16)
C10 C5 C6 N3 -174.67(14)
C2 C5 C6 N3 9.5(2)
O4 N3 C6 C7 -142.67(17)
O5 N3 C6 C7 35.2(2)
O4 N3 C6 C5 35.8(2)
O5 N3 C6 C5 -146.41(17)
C5 C6 C7 C8 -3.4(3)
N3 C6 C7 C8 174.92(16)
C6 C7 C8 C9 0.4(3)
C6 C7 C8 N4 -179.68(16)
O7 N4 C8 C7 158.40(18)
O6 N4 C8 C7 -21.1(3)
O7 N4 C8 C9 -21.7(3)
O6 N4 C8 C9 158.82(18)
C7 C8 C9 C10 2.0(3)
N4 C8 C9 C10 -177.89(15)
C8 C9 C10 C5 -1.7(3)
C8 C9 C10 N5 173.85(15)
C6 C5 C10 C9 -1.0(2)
C2 C5 C10 C9 174.90(16)
C6 C5 C10 N5 -176.29(15)
C2 C5 C10 N5 -0.4(2)
O9 N5 C10 C9 -130.27(18)
O8 N5 C10 C9 46.9(2)
O9 N5 C10 C5 45.5(2)
O8 N5 C10 C5 -137.36(17)
C16 C11 C12 C13 0.7(5)
C11 C12 C13 C14 -2.4(5)
C12 C13 C14 C15 1.6(4)
C13 C14 C15 C16 0.8(4)
C14 C15 C16 C11 -2.5(3)
C14 C15 C16 N6B 167.2(3)
C14 C15 C16 N6A -177.3(2)
C12 C11 C16 C15 1.7(4)
C12 C11 C16 N6B -166.3(4)
C12 C11 C16 N6A 176.6(2)
C15 C16 N6A C19A 117.0(3)
C11 C16 N6A C19A -57.9(3)
N6B C16 N6A C19A 176.7(13)
C15 C16 N6A C17A -112.9(3)
C11 C16 N6A C17A 72.3(3)
N6B C16 N6A C17A -53.1(11)
C16 N6A C17A C18A 59.0(3)
C19A N6A C17A C18A -166.7(3)
C16 N6A C19A C20A -51.4(4)
C17A N6A C19A C20A 174.7(3)
C15 C16 N6B C19B 140.7(5)
C11 C16 N6B C19B -50.4(6)
N6A C16 N6B C19B 13.4(10)
C15 C16 N6B C17B -100.9(6)
C11 C16 N6B C17B 68.0(7)
N6A C16 N6B C17B 131.8(15)
C19B N6B C17B C18B -85.5(9)
C16 N6B C17B C18B 170.8(7)
C16 N6B C19B C20B -75.9(11)
C17B N6B C19B C20B 178.4(10)
